data_9006407
loop_
_publ_author_name
'Muraoka, Y.'
'Kihara, K.'

_publ_section_title
;
 The temperature dependence of the crystal structure of berlinite,
 a quartz-type form of AlPO4
 Sample: T = 275 C
;
_journal_name_full 'Physics and Chemistry of Minerals'
_journal_page_first 243
_journal_page_last 253
_journal_paper_doi 10.1007/s002690050036
_journal_volume 24
_journal_year 1997
_chemical_formula_sum 'Al O4 P'
_chemical_name_mineral Berlinite
_symmetry_space_group_name_H-M 'P 32 2 1'
_cell_angle_alpha 90
_cell_angle_beta 90
_cell_angle_gamma 120
_cell_length_a 4.9688
_cell_length_b 4.9688
_cell_length_c 10.979
_cell_formula_units_Z 3
_cell_volume 234.745
_database_code_amcsd 0007989
_diffrn_ambient_temperature 548.15
_exptl_crystal_density_diffrn 2.588
_cod_original_formula_sum 'Al P O4'
_cod_database_code 9006407

loop_
_space_group_symop_operation_xyz
x,y,z
y,x,1/3-z
-y,x-y,2/3+z
-x,-x+y,-z
-x+y,-x,1/3+z
x-y,-y,2/3-z

loop_
_atom_site_aniso_label
_atom_site_aniso_U_11
_atom_site_aniso_U_22
_atom_site_aniso_U_33
_atom_site_aniso_U_12
_atom_site_aniso_U_13
_atom_site_aniso_U_23
Al 0.01556 0.01128 0.01258 0.00564 0.00012 0.00024
P 0.01567 0.01115 0.01331 0.00558 0.00025 0.00050
O1 0.03584 0.02555 0.02504 0.02054 0.00529 0.00931
O2 0.03542 0.02413 0.02675 0.02036 0.00833 0.01115

loop_
_atom_site_label
_atom_site_fract_x
_atom_site_fract_y
_atom_site_fract_z
_atom_site_U_iso_or_equiv
Al 0.46968 0.00000 0.33333 0.01360
P 0.47062 0.00000 0.83333 0.01390
O1 0.41512 0.28383 0.26684 0.02650
O2 0.41522 0.24967 0.78012 0.02630

loop_
_cod_related_entry_id
_cod_related_entry_database
_cod_related_entry_code
1 AMCSD 0007989
